data_1565094
loop_
_publ_author_name
'Enomoto, Riku'
'Hoshi, Megumi'
'Oyama, Hironaga'
'Agata, Hideki'
'Kurokawa, Shinichi'
'Kuma, Hitoshi'
'Uekusa, Hidehiro'
'Murakami, Yoichi'

_publ_section_title
;
 van der Waals solid solution crystals for highly efficient in-air photon
 upconversion under subsolar irradiance.
;
_journal_issue 12
_journal_name_full 'Materials horizons'
_journal_page_first 3449
_journal_page_last 3456
_journal_paper_doi 10.1039/d1mh01542g
_journal_volume 8
_journal_year 2021
_chemical_formula_moiety 'C40 H26, 0.2(C2 H6 O)'
_chemical_formula_sum 'C40.4 H27.2 O0.2'
_chemical_formula_weight 515.82
_chemical_melting_point 526
_chemical_name_systematic '9-(4-(naphthalen-1-yl)phenyl)-10-(naphthalen-2-yl)anthracene ethanol solvate'
_space_group_crystal_system monoclinic
_space_group_IT_number 15
_space_group_name_Hall '-I 2ya'
_space_group_name_H-M_alt 'I 1 2/a 1'
_atom_sites_solution_hydrogens geom
_audit_creation_method SHELXL-2017/1
_audit_update_record
;
2021-09-13 deposited with the CCDC.	2021-10-28 downloaded from the CCDC.
;
_cell_angle_alpha 90
_cell_angle_beta 96.531(2)
_cell_angle_gamma 90
_cell_formula_units_Z 8
_cell_length_a 18.8241(3)
_cell_length_b 7.5014(2)
_cell_length_c 38.7559(8)
_cell_measurement_reflns_used 18516
_cell_measurement_temperature 93(2)
_cell_measurement_theta_max 76.420
_cell_measurement_theta_min 4.594
_cell_volume 5437.1(2)
_computing_cell_refinement 'CrysAlisPro 1.171.41.96a (Rigaku OD, 2021)'
_computing_data_collection 'CrysAlisPro 1.171.41.96a (Rigaku OD, 2021)'
_computing_data_reduction 'CrysAlisPro 1.171.41.96a (Rigaku OD, 2021)'
_computing_structure_refinement 'SHELXL-2017/1 (Sheldrick, 2017)'
_computing_structure_solution 'SHELXT 2018/2 (Sheldrick, 2018)'
_diffrn_ambient_temperature 93(2)
_diffrn_detector 'Hybrid Pixel Array Detector'
_diffrn_detector_area_resol_mean 10.0000
_diffrn_detector_type HyPix
_diffrn_measured_fraction_theta_full 0.993
_diffrn_measured_fraction_theta_max 0.945
_diffrn_measurement_device 'four-circle diffractometer'
_diffrn_measurement_device_type 'XtaLAB Synergy R, DW system, HyPix'
_diffrn_measurement_method '\w scans'
_diffrn_radiation_monochromator mirror
_diffrn_radiation_probe x-ray
_diffrn_radiation_type CuK\a
_diffrn_radiation_wavelength 1.54184
_diffrn_reflns_av_R_equivalents 0.0406
_diffrn_reflns_av_unetI/netI 0.0408
_diffrn_reflns_Laue_measured_fraction_full 0.993
_diffrn_reflns_Laue_measured_fraction_max 0.945
_diffrn_reflns_limit_h_max 23
_diffrn_reflns_limit_h_min -23
_diffrn_reflns_limit_k_max 8
_diffrn_reflns_limit_k_min -9
_diffrn_reflns_limit_l_max 48
_diffrn_reflns_limit_l_min -46
_diffrn_reflns_number 18516
_diffrn_reflns_point_group_measured_fraction_full 0.993
_diffrn_reflns_point_group_measured_fraction_max 0.945
_diffrn_reflns_theta_full 67.684
_diffrn_reflns_theta_max 76.420
_diffrn_reflns_theta_min 4.594
_diffrn_source 'Rotating-anode X-ray tube'
_diffrn_source_type 'Rigaku (Cu) X-ray Source'
_exptl_absorpt_coefficient_mu 0.546
_exptl_absorpt_correction_T_max 0.942
_exptl_absorpt_correction_T_min 0.869
_exptl_absorpt_correction_type multi-scan
_exptl_absorpt_process_details
;
CrysAlisPro 1.171.41.96a (Rigaku Oxford Diffraction, 2021)
Empirical absorption correction using spherical harmonics,
implemented in SCALE3 ABSPACK scaling algorithm.
;
_exptl_crystal_colour 'light pink and transparent'
_exptl_crystal_density_diffrn 1.260
_exptl_crystal_description plate
_exptl_crystal_F_000 2170
_exptl_crystal_recrystallization_method
'Recrystallized in a mixture of toluene and ethanol (1:3 by volume),which contained small amount of PtOEP(CAS 31248-39-2), and thenannealed at 90 deg C for 4 days.'
_exptl_crystal_size_max 0.150
_exptl_crystal_size_mid 0.150
_exptl_crystal_size_min 0.110
_refine_diff_density_max 0.164
_refine_diff_density_min -0.181
_refine_diff_density_rms 0.038
_refine_ls_extinction_coef 0.00033(4)
_refine_ls_extinction_expression Fc^*^=kFc[1+0.001xFc^2^\l^3^/sin(2\q)]^-1/4^
_refine_ls_extinction_method 'SHELXL-2017/1 (Sheldrick 2017)'
_refine_ls_goodness_of_fit_ref 1.053
_refine_ls_hydrogen_treatment constr
_refine_ls_matrix_type full
_refine_ls_number_parameters 601
_refine_ls_number_reflns 5403
_refine_ls_number_restraints 54
_refine_ls_restrained_S_all 1.053
_refine_ls_R_factor_all 0.0542
_refine_ls_R_factor_gt 0.0425
_refine_ls_shift/su_max 0.001
_refine_ls_shift/su_mean 0.000
_refine_ls_structure_factor_coef Fsqd
_refine_ls_weighting_details 'w=1/[\s^2^(Fo^2^)+(0.0512P)^2^+1.6321P] where P=(Fo^2^+2Fc^2^)/3'
_refine_ls_weighting_scheme calc
_refine_ls_wR_factor_gt 0.1056
_refine_ls_wR_factor_ref 0.1129
_reflns_Friedel_coverage 0.000
_reflns_number_gt 4318
_reflns_number_total 5403
_reflns_threshold_expression 'I > 2\s(I)'
_cod_data_source_file d1mh01542g2.cif
_cod_data_source_block A03
_cod_depositor_comments 'Adding full bibliography for 1565093--1565096.cif.'
_cod_original_sg_symbol_H-M 'I 2/a'
_cod_database_code 1565094
_shelx_shelxl_version_number 2017/1
_shelx_space_group_comment
;
The symmetry employed for this shelxl refinement is uniquely defined
by the following loop, which should always be used as a source of
symmetry information in preference to the above space-group names.
They are only intended as comments.
;
_shelx_estimated_absorpt_t_min 0.923
_shelx_estimated_absorpt_t_max 0.942

loop_
_space_group_symop_operation_xyz
'x, y, z'
'-x+1/2, y, -z'
'x+1/2, y+1/2, z+1/2'
'-x+1, y+1/2, -z+1/2'
'-x, -y, -z'
'x-1/2, -y, z'
'-x+1/2, -y+1/2, -z+1/2'
'x, -y+1/2, z+1/2'

loop_
_atom_site_label
_atom_site_type_symbol
_atom_site_fract_x
_atom_site_fract_y
_atom_site_fract_z
_atom_site_U_iso_or_equiv
_atom_site_adp_type
_atom_site_occupancy
_atom_site_site_symmetry_order
_atom_site_calc_flag
_atom_site_refinement_flags_posn
_atom_site_refinement_flags_adp
_atom_site_refinement_flags_occupancy
_atom_site_disorder_assembly
_atom_site_disorder_group
C11 C 0.78274(6) 0.27720(16) 0.65317(3) 0.0251(3) Uani 1 1 d . . . . .
C12 C 0.75152(6) 0.39275(16) 0.67568(3) 0.0249(3) Uani 1 1 d . . . . .
C13 C 0.76863(7) 0.38399(17) 0.71263(3) 0.0288(3) Uani 1 1 d . . . . .
H13 H 0.802494 0.298621 0.722298 0.035 Uiso 1 1 calc R U . . .
C14 C 0.73743(7) 0.49529(17) 0.73412(3) 0.0312(3) Uani 1 1 d . . . . .
H14 H 0.749422 0.485931 0.758532 0.037 Uiso 1 1 calc R U . . .
C15 C 0.68722(7) 0.62508(17) 0.72050(3) 0.0326(3) Uani 1 1 d . . . . .
H15 H 0.665612 0.702032 0.735749 0.039 Uiso 1 1 calc R U . . .
C16 C 0.67000(7) 0.63939(17) 0.68559(3) 0.0302(3) Uani 1 1 d . . . . .
H16 H 0.636860 0.728234 0.676735 0.036 Uiso 1 1 calc R U . . .
C17 C 0.70050(6) 0.52413(16) 0.66187(3) 0.0249(3) Uani 1 1 d . . . . .
C18 C 0.68158(6) 0.53660(15) 0.62578(3) 0.0237(3) Uani 1 1 d . . . . .
C19 C 0.71145(6) 0.41884(15) 0.60335(3) 0.0221(2) Uani 1 1 d . . . . .
C20 C 0.69143(6) 0.42322(16) 0.56654(3) 0.0249(3) Uani 1 1 d . . . . .
H20 H 0.657322 0.508400 0.557039 0.030 Uiso 1 1 calc R U . . .
C21 C 0.72033(6) 0.30786(17) 0.54502(3) 0.0270(3) Uani 1 1 d . . . . .
H21 H 0.705852 0.312383 0.520740 0.032 Uiso 1 1 calc R U . . .
C22 C 0.77192(7) 0.18073(17) 0.55848(3) 0.0295(3) Uani 1 1 d . . . . .
H22 H 0.792139 0.101494 0.543146 0.035 Uiso 1 1 calc R U . . .
C23 C 0.79267(6) 0.17156(17) 0.59324(3) 0.0275(3) Uani 1 1 d . . . . .
H23 H 0.827470 0.086006 0.601841 0.033 Uiso 1 1 calc R U . . .
C24 C 0.76309(6) 0.28816(15) 0.61707(3) 0.0226(3) Uani 1 1 d . . . . .
C25 C 0.62971(6) 0.67831(16) 0.61210(3) 0.0260(3) Uani 1 1 d . . . . .
C26 C 0.55646(7) 0.64782(19) 0.60814(3) 0.0320(3) Uani 1 1 d . . . . .
H26 H 0.538747 0.532167 0.612335 0.038 Uiso 1 1 calc R U . . .
C27 C 0.50886(7) 0.78457(19) 0.59812(4) 0.0354(3) Uani 1 1 d . . . . .
H27A H 0.459909 0.754981 0.592232 0.042 Uiso 0.5118(14) 1 calc R U P A 1
H27B H 0.458780 0.767447 0.597794 0.042 Uiso 0.4882(14) 1 calc R U P A -2
C1A C 0.83072(16) 0.1316(4) 0.66749(8) 0.0223(6) Uani 0.731(3) 1 d . U P B 1
C2A C 0.90254(11) 0.1624(3) 0.67599(5) 0.0281(4) Uani 0.731(3) 1 d . . P B 1
H2A H 0.921358 0.277226 0.672127 0.034 Uiso 0.731(3) 1 calc R U P B 1
C3A C 0.94927(16) 0.0262(4) 0.69041(8) 0.0305(7) Uani 0.731(3) 1 d . . P B 1
C4A C 1.02375(12) 0.0563(3) 0.69840(6) 0.0467(6) Uani 0.731(3) 1 d . . P B 1
H4A H 1.042848 0.171322 0.694973 0.056 Uiso 0.731(3) 1 calc R U P B 1
C5A C 1.06808(16) -0.0776(5) 0.71089(8) 0.0543(8) Uani 0.731(3) 1 d . . P B 1
H5A H 1.118068 -0.056118 0.715015 0.065 Uiso 0.731(3) 1 calc R U P B 1
C6A C 1.0416(4) -0.2452(9) 0.7177(2) 0.0445(12) Uani 0.731(3) 1 d . U P B 1
H6A H 1.073040 -0.335657 0.727485 0.053 Uiso 0.731(3) 1 calc R U P B 1
C7A C 0.96933(16) -0.2798(4) 0.71031(7) 0.0399(6) Uani 0.731(3) 1 d . . P B 1
H7A H 0.951574 -0.395454 0.714486 0.048 Uiso 0.731(3) 1 calc R U P B 1
C8A C 0.9211(3) -0.1446(6) 0.69647(13) 0.0289(9) Uani 0.731(3) 1 d . . P B 1
C9A C 0.84745(9) -0.1735(2) 0.68782(5) 0.0309(5) Uani 0.731(3) 1 d . . P B 1
H9A H 0.827780 -0.287485 0.691650 0.037 Uiso 0.731(3) 1 calc R U P B 1
C10A C 0.80376(12) -0.0400(2) 0.67398(5) 0.0283(4) Uani 0.731(3) 1 d . . P B 1
H10A H 0.754104 -0.062863 0.668580 0.034 Uiso 0.731(3) 1 calc R U P B 1
C1B C 0.8513(4) 0.1737(12) 0.6693(3) 0.0222(18) Uani 0.269(3) 1 d . U P B 2
C2B C 0.8463(3) 0.0009(7) 0.67674(12) 0.0260(12) Uani 0.269(3) 1 d . . P B 2
H2B H 0.801822 -0.059016 0.672157 0.031 Uiso 0.269(3) 1 calc R U P B 2
C3B C 0.9082(9) -0.0937(19) 0.6917(4) 0.032(3) Uani 0.269(3) 1 d . . P B 2
C4B C 0.9038(3) -0.2789(9) 0.69961(14) 0.0404(15) Uani 0.269(3) 1 d . . P B 2
H4B H 0.859436 -0.339647 0.695163 0.049 Uiso 0.269(3) 1 calc R U P B 2
C5B C 0.9629(6) -0.3683(12) 0.7135(3) 0.057(2) Uani 0.269(3) 1 d . . P B 2
H5B H 0.958642 -0.488467 0.720680 0.069 Uiso 0.269(3) 1 calc R U P B 2
C6B C 1.0274(12) -0.289(3) 0.7172(7) 0.055(5) Uani 0.269(3) 1 d . U P B 2
H6B H 1.068969 -0.359865 0.723019 0.066 Uiso 0.269(3) 1 calc R U P B 2
C7B C 1.0347(4) -0.1040(15) 0.7127(2) 0.050(2) Uani 0.269(3) 1 d . U P B 2
H7B H 1.079418 -0.047424 0.719160 0.060 Uiso 0.269(3) 1 calc R U P B 2
C8B C 0.9739(4) -0.0010(13) 0.6981(2) 0.035(2) Uani 0.269(3) 1 d . U P B 2
C9B C 0.9762(3) 0.1782(8) 0.69046(15) 0.0421(15) Uani 0.269(3) 1 d . . P B 2
H9B H 1.019875 0.241084 0.695644 0.051 Uiso 0.269(3) 1 calc R U P B 2
C10B C 0.9179(3) 0.2670(9) 0.67580(15) 0.0375(14) Uani 0.269(3) 1 d . . P B 2
H10B H 0.921125 0.389462 0.669913 0.045 Uiso 0.269(3) 1 calc R U P B 2
C28A C 0.5273(4) 0.9492(13) 0.59637(16) 0.0233(12) Uani 0.5118(14) 1 d . . P A 1
C29A C 0.5998(3) 0.9837(7) 0.60121(10) 0.0286(9) Uani 0.5118(14) 1 d . . P A 1
H29A H 0.616224 1.102062 0.598511 0.034 Uiso 0.5118(14) 1 calc R U P A 1
C30A C 0.6493(4) 0.8488(13) 0.60996(15) 0.0298(13) Uani 0.5118(14) 1 d . . P A 1
H30A H 0.698507 0.878807 0.614553 0.036 Uiso 0.5118(14) 1 calc R U P A 1
C31A C 0.4727(2) 1.0932(6) 0.58907(10) 0.0228(8) Uani 0.5118(14) 1 d . . P A 1
C32A C 0.46449(16) 1.2117(4) 0.61462(8) 0.0273(6) Uani 0.5118(14) 1 d . . P A 1
H32 H 0.493685 1.201968 0.636203 0.033 Uiso 0.5118(14) 1 calc R U P A 1
C33A C 0.41346(17) 1.3491(4) 0.60978(9) 0.0301(7) Uani 0.5118(14) 1 d . . P A 1
H33 H 0.407217 1.428307 0.628321 0.036 Uiso 0.5118(14) 1 calc R U P A 1
C34A C 0.37301(19) 1.3689(5) 0.57859(11) 0.0306(7) Uani 0.5118(14) 1 d . . P A 1
H34 H 0.339347 1.463476 0.575342 0.037 Uiso 0.5118(14) 1 calc R U P A 1
C35A C 0.38073(12) 1.2499(3) 0.55105(6) 0.0266(5) Uani 0.5118(14) 1 d . . P A 1
C36A C 0.34080(13) 1.2701(4) 0.51805(7) 0.0319(6) Uani 0.5118(14) 1 d . . P A 1
H36 H 0.307695 1.365714 0.514446 0.038 Uiso 0.5118(14) 1 calc R U P A 1
C37A C 0.34846(18) 1.1570(5) 0.49146(9) 0.0331(8) Uani 0.5118(14) 1 d . . P A 1
H37A H 0.321244 1.174011 0.469527 0.040 Uiso 0.5118(14) 1 calc R U P A 1
C38A C 0.39731(12) 1.0134(4) 0.49660(6) 0.0297(6) Uani 0.5118(14) 1 d . . P A 1
H38 H 0.402427 0.933265 0.478060 0.036 Uiso 0.5118(14) 1 calc R U P A 1
C39A C 0.43725(12) 0.9889(3) 0.52804(6) 0.0266(5) Uani 0.5118(14) 1 d . . P A 1
H39 H 0.469847 0.892009 0.531061 0.032 Uiso 0.5118(14) 1 calc R U P A 1
C40A C 0.43055(12) 1.1068(3) 0.55622(6) 0.0233(5) Uani 0.5118(14) 1 d . . P A 1
C28B C 0.5383(5) 0.9599(13) 0.58784(17) 0.0222(12) Uani 0.4882(14) 1 d . . P A -2
C29B C 0.6120(3) 0.9830(7) 0.58936(11) 0.0269(9) Uani 0.4882(14) 1 d . . P A -2
H29B H 0.630768 1.094175 0.582947 0.032 Uiso 0.4882(14) 1 calc R U P A -2
C30B C 0.6580(4) 0.8446(12) 0.60018(15) 0.0241(11) Uani 0.4882(14) 1 d . . P A -2
H30B H 0.708099 0.858477 0.599800 0.029 Uiso 0.4882(14) 1 calc R U P A -2
C31B C 0.4894(2) 1.1154(6) 0.57934(11) 0.0218(8) Uani 0.4882(14) 1 d . . P A -2
C32B C 0.44052(16) 1.1589(4) 0.60218(9) 0.0266(6) Uani 0.4882(14) 1 d . . P A -2
H32B H 0.439052 1.088922 0.622519 0.032 Uiso 0.4882(14) 1 calc R U P A -2
C33B C 0.39242(19) 1.3051(5) 0.59610(11) 0.0294(7) Uani 0.4882(14) 1 d . . P A -2
H33B H 0.358895 1.330352 0.612007 0.035 Uiso 0.4882(14) 1 calc R U P A -2
C34B C 0.39477(19) 1.4085(5) 0.56736(10) 0.0320(7) Uani 0.4882(14) 1 d . . P A -2
H34B H 0.362913 1.506566 0.563501 0.038 Uiso 0.4882(14) 1 calc R U P A -2
C35B C 0.44356(13) 1.3727(3) 0.54327(7) 0.0290(6) Uani 0.4882(14) 1 d . . P A -2
C36B C 0.44651(15) 1.4802(4) 0.51350(8) 0.0369(7) Uani 0.4882(14) 1 d . . P A -2
H36B H 0.415894 1.580827 0.510066 0.044 Uiso 0.4882(14) 1 calc R U P A -2
C37B C 0.49210(15) 1.4430(4) 0.48967(7) 0.0380(7) Uani 0.4882(14) 1 d . . P A -2
H37B H 0.493605 1.518003 0.470022 0.046 Uiso 0.4882(14) 1 calc R U P A -2
C38B C 0.53691(14) 1.2934(4) 0.49420(7) 0.0347(6) Uani 0.4882(14) 1 d . . P A -2
H38B H 0.567832 1.266069 0.477199 0.042 Uiso 0.4882(14) 1 calc R U P A -2
C39B C 0.53669(14) 1.1860(4) 0.52287(6) 0.0286(6) Uani 0.4882(14) 1 d . . P A -2
H39B H 0.567571 1.085601 0.525461 0.034 Uiso 0.4882(14) 1 calc R U P A -2
C40B C 0.49101(12) 1.2229(3) 0.54866(6) 0.0235(5) Uani 0.4882(14) 1 d . . P A -2
O50 O 0.1720(5) 1.1003(10) 0.50081(18) 0.0435(17) Uani 0.198(2) 1 d . U P C -2
H50 H 0.179995 1.029563 0.484898 0.065 Uiso 0.198(2) 1 calc R U P C -2
C51 C 0.2329(6) 1.2204(15) 0.5083(3) 0.044(3) Uani 0.198(2) 1 d . U P C -2
H51A H 0.216926 1.344142 0.502958 0.053 Uiso 0.198(2) 1 calc R U P C -2
H51B H 0.249891 1.214245 0.533365 0.053 Uiso 0.198(2) 1 calc R U P C -2
C52 C 0.2924(6) 1.1791(16) 0.4885(3) 0.040(3) Uani 0.198(2) 1 d . U P C -2
H52A H 0.308258 1.056314 0.493405 0.059 Uiso 0.198(2) 1 calc R U P C -2
H52B H 0.332092 1.261187 0.495303 0.059 Uiso 0.198(2) 1 calc R U P C -2
H52C H 0.276910 1.192177 0.463661 0.059 Uiso 0.198(2) 1 calc R U P C -2

loop_
_atom_site_aniso_label
_atom_site_aniso_U_11
_atom_site_aniso_U_22
_atom_site_aniso_U_33
_atom_site_aniso_U_23
_atom_site_aniso_U_13
_atom_site_aniso_U_12
C11 0.0264(6) 0.0228(6) 0.0259(6) 0.0043(5) 0.0023(5) 0.0004(5)
C12 0.0272(6) 0.0221(6) 0.0253(6) 0.0034(5) 0.0020(5) -0.0027(5)
C13 0.0341(7) 0.0257(6) 0.0261(6) 0.0048(5) 0.0013(5) -0.0009(5)
C14 0.0426(7) 0.0269(7) 0.0240(6) 0.0005(5) 0.0035(5) -0.0040(6)
C15 0.0415(7) 0.0270(7) 0.0303(6) -0.0031(5) 0.0088(5) -0.0002(6)
C16 0.0334(7) 0.0259(6) 0.0314(6) -0.0003(5) 0.0046(5) 0.0031(5)
C17 0.0263(6) 0.0215(6) 0.0269(6) 0.0010(5) 0.0029(5) -0.0003(5)
C18 0.0220(5) 0.0210(6) 0.0278(6) 0.0020(5) 0.0016(4) -0.0005(5)
C19 0.0209(5) 0.0209(6) 0.0245(6) 0.0025(5) 0.0022(4) -0.0025(5)
C20 0.0242(6) 0.0237(6) 0.0263(6) 0.0042(5) 0.0002(4) -0.0024(5)
C21 0.0271(6) 0.0320(7) 0.0220(6) 0.0020(5) 0.0025(5) -0.0043(5)
C22 0.0299(6) 0.0304(7) 0.0289(6) -0.0017(5) 0.0065(5) 0.0014(5)
C23 0.0260(6) 0.0274(6) 0.0294(6) 0.0021(5) 0.0040(5) 0.0041(5)
C24 0.0218(5) 0.0206(6) 0.0255(6) 0.0019(5) 0.0029(4) -0.0014(4)
C25 0.0276(6) 0.0243(6) 0.0251(6) -0.0011(5) -0.0009(5) 0.0036(5)
C26 0.0279(6) 0.0322(7) 0.0350(7) 0.0033(6) 0.0002(5) 0.0017(5)
C27 0.0283(6) 0.0413(8) 0.0350(7) -0.0025(6) -0.0034(5) 0.0069(6)
C1A 0.0207(15) 0.0267(16) 0.0185(9) -0.0018(10) -0.0013(11) -0.0005(11)
C2A 0.0246(12) 0.0277(12) 0.0316(9) 0.0031(8) 0.0009(7) -0.0061(9)
C3A 0.0228(15) 0.0385(16) 0.0294(14) 0.0001(10) -0.0005(11) 0.0009(13)
C4A 0.0255(12) 0.0513(14) 0.0614(14) 0.0077(11) -0.0034(9) -0.0014(10)
C5A 0.0257(13) 0.0695(19) 0.0642(17) 0.0076(13) -0.0101(13) 0.0071(15)
C6A 0.037(3) 0.050(3) 0.0432(17) 0.001(2) -0.0108(16) 0.017(2)
C7A 0.0397(14) 0.0405(15) 0.0387(12) 0.0071(13) 0.0006(9) 0.0100(14)
C8A 0.0337(19) 0.029(3) 0.0238(16) 0.0036(15) 0.0020(12) 0.0053(16)
C9A 0.0314(10) 0.0218(9) 0.0389(10) 0.0053(7) 0.0014(7) -0.0002(7)
C10A 0.0239(10) 0.0253(9) 0.0351(10) 0.0012(7) 0.0004(8) -0.0018(8)
C1B 0.011(4) 0.027(4) 0.027(3) 0.000(3) -0.004(3) -0.003(2)
C2B 0.028(3) 0.025(3) 0.025(2) 0.003(2) 0.002(2) 0.001(2)
C3B 0.047(7) 0.030(7) 0.021(4) 0.007(4) 0.008(4) 0.008(4)
C4B 0.054(4) 0.031(4) 0.037(3) 0.008(2) 0.007(2) 0.017(3)
C5B 0.072(6) 0.045(5) 0.054(4) 0.011(4) 0.005(4) 0.030(5)
C6B 0.047(8) 0.056(8) 0.057(5) -0.003(6) -0.012(5) 0.017(6)
C7B 0.030(4) 0.070(6) 0.048(4) -0.009(3) -0.009(3) 0.015(4)
C8B 0.025(5) 0.046(4) 0.032(4) -0.004(3) -0.001(3) 0.006(4)
C9B 0.021(2) 0.048(4) 0.055(3) 0.004(3) -0.005(2) -0.006(2)
C10B 0.029(3) 0.029(3) 0.054(4) 0.007(3) -0.001(2) -0.008(3)
C28A 0.025(3) 0.032(2) 0.013(3) -0.006(2) 0.0014(17) 0.0056(17)
C29A 0.031(2) 0.0252(16) 0.029(2) 0.0057(19) 0.0002(17) -0.0019(14)
C30A 0.024(2) 0.036(2) 0.029(3) 0.007(3) 0.0021(19) -0.0003(16)
C31A 0.0144(18) 0.0297(17) 0.025(2) 0.0013(16) 0.0064(13) 0.0007(15)
C32A 0.0248(14) 0.0266(15) 0.0294(15) 0.0011(12) -0.0010(11) -0.0009(11)
C33A 0.0284(16) 0.0265(17) 0.0354(18) -0.0030(13) 0.0032(13) 0.0003(12)
C34A 0.0268(19) 0.0257(18) 0.039(2) 0.0043(15) 0.0006(15) 0.0065(13)
C35A 0.0219(11) 0.0249(12) 0.0328(13) 0.0061(10) 0.0022(9) -0.0025(9)
C36A 0.0255(12) 0.0314(14) 0.0374(14) 0.0098(11) -0.0028(10) 0.0012(10)
C37A 0.034(2) 0.0356(19) 0.0282(16) 0.0121(13) -0.0030(12) -0.0058(14)
C38A 0.0271(12) 0.0357(14) 0.0265(12) 0.0020(10) 0.0035(9) -0.0054(10)
C39A 0.0224(11) 0.0279(13) 0.0292(12) 0.0032(10) 0.0023(9) -0.0027(9)
C40A 0.0208(11) 0.0232(12) 0.0261(11) 0.0041(9) 0.0033(9) -0.0029(9)
C28B 0.029(3) 0.0237(18) 0.014(3) -0.003(2) 0.0010(19) 0.0058(18)
C29B 0.028(2) 0.0227(16) 0.029(2) 0.0049(19) -0.0019(17) -0.0023(14)
C30B 0.023(2) 0.0222(17) 0.027(3) 0.005(2) 0.0031(19) -0.0018(15)
C31B 0.0179(19) 0.0232(18) 0.025(2) -0.0073(15) 0.0038(13) -0.0019(13)
C32B 0.0244(16) 0.0277(16) 0.0272(16) 0.0003(13) 0.0011(14) -0.0038(14)
C33B 0.0234(17) 0.028(2) 0.036(2) -0.0056(17) 0.0001(15) 0.0031(14)
C34B 0.0268(18) 0.0265(17) 0.041(2) -0.0022(15) -0.0058(13) 0.0056(14)
C35B 0.0262(12) 0.0223(13) 0.0358(14) 0.0012(11) -0.0084(10) -0.0027(10)
C36B 0.0343(14) 0.0287(14) 0.0440(16) 0.0073(12) -0.0115(12) 0.0005(12)
C37B 0.0376(15) 0.0408(17) 0.0328(14) 0.0141(12) -0.0080(12) -0.0075(13)
C38B 0.0334(14) 0.0411(16) 0.0285(13) 0.0049(12) -0.0006(11) -0.0064(12)
C39B 0.0303(13) 0.0287(14) 0.0258(12) 0.0022(11) -0.0011(10) -0.0008(11)
C40B 0.0217(11) 0.0221(12) 0.0254(12) -0.0001(10) -0.0036(9) -0.0030(9)
O50 0.055(4) 0.041(4) 0.034(4) 0.001(3) 0.004(3) 0.014(3)
C51 0.052(5) 0.039(4) 0.043(5) -0.006(3) 0.009(4) 0.006(4)
C52 0.035(5) 0.054(6) 0.031(4) -0.005(4) 0.009(4) -0.019(5)

loop_
_atom_type_symbol
_atom_type_description
_atom_type_scat_dispersion_real
_atom_type_scat_dispersion_imag
_atom_type_scat_source
C C 0.0181 0.0091 'International Tables Vol C Tables 4.2.6.8 and 6.1.1.4'
H H 0.0000 0.0000 'International Tables Vol C Tables 4.2.6.8 and 6.1.1.4'
O O 0.0492 0.0322 'International Tables Vol C Tables 4.2.6.8 and 6.1.1.4'

loop_
_geom_angle_atom_site_label_1
_geom_angle_atom_site_label_2
_geom_angle_atom_site_label_3
_geom_angle
_geom_angle_site_symmetry_1
_geom_angle_site_symmetry_3
_geom_angle_publ_flag
C12 C11 C24 119.97(11) . . ?
C12 C11 C1A 120.10(16) . . ?
C24 C11 C1A 119.64(15) . . ?
C12 C11 C1B 116.2(4) . . ?
C24 C11 C1B 122.2(4) . . ?
C11 C12 C13 121.98(11) . . ?
C11 C12 C17 120.08(11) . . ?
C13 C12 C17 117.93(11) . . ?
C14 C13 C12 121.37(12) . . ?
C14 C13 H13 119.3 . . ?
C12 C13 H13 119.3 . . ?
C13 C14 C15 120.70(12) . . ?
C13 C14 H14 119.7 . . ?
C15 C14 H14 119.7 . . ?
C16 C15 C14 119.91(12) . . ?
C16 C15 H15 120.0 . . ?
C14 C15 H15 120.0 . . ?
C15 C16 C17 121.65(12) . . ?
C15 C16 H16 119.2 . . ?
C17 C16 H16 119.2 . . ?
C18 C17 C16 121.64(11) . . ?
C18 C17 C12 119.93(11) . . ?
C16 C17 C12 118.43(11) . . ?
C19 C18 C17 120.06(10) . . ?
C19 C18 C25 121.27(10) . . ?
C17 C18 C25 118.67(10) . . ?
C18 C19 C20 121.61(10) . . ?
C18 C19 C24 120.13(10) . . ?
C20 C19 C24 118.25(10) . . ?
C21 C20 C19 121.22(11) . . ?
C21 C20 H20 119.4 . . ?
C19 C20 H20 119.4 . . ?
C20 C21 C22 120.55(11) . . ?
C20 C21 H21 119.7 . . ?
C22 C21 H21 119.7 . . ?
C23 C22 C21 120.37(11) . . ?
C23 C22 H22 119.8 . . ?
C21 C22 H22 119.8 . . ?
C22 C23 C24 121.30(11) . . ?
C22 C23 H23 119.4 . . ?
C24 C23 H23 119.4 . . ?
C11 C24 C23 121.90(10) . . ?
C11 C24 C19 119.80(10) . . ?
C23 C24 C19 118.30(10) . . ?
C30A C25 C26 115.4(4) . . ?
C26 C25 C30B 120.1(3) . . ?
C30A C25 C18 121.8(4) . . ?
C26 C25 C18 121.40(11) . . ?
C30B C25 C18 118.3(3) . . ?
C27 C26 C25 120.69(13) . . ?
C27 C26 H26 119.7 . . ?
C25 C26 H26 119.7 . . ?
C28A C27 C26 123.7(4) . . ?
C26 C27 C28B 118.4(4) . . ?
C28A C27 H27A 118.2 . . ?
C26 C27 H27A 118.2 . . ?
C26 C27 H27B 120.8 . . ?
C28B C27 H27B 120.8 . . ?
C2A C1A C10A 118.2(3) . . ?
C2A C1A C11 120.4(2) . . ?
C10A C1A C11 121.3(2) . . ?
C1A C2A C3A 121.5(3) . . ?
C1A C2A H2A 119.3 . . ?
C3A C2A H2A 119.3 . . ?
C8A C3A C4A 119.1(3) . . ?
C8A C3A C2A 119.3(3) . . ?
C4A C3A C2A 121.6(3) . . ?
C5A C4A C3A 120.8(3) . . ?
C5A C4A H4A 119.6 . . ?
C3A C4A H4A 119.6 . . ?
C4A C5A C6A 121.2(4) . . ?
C4A C5A H5A 119.4 . . ?
C6A C5A H5A 119.4 . . ?
C7A C6A C5A 119.7(5) . . ?
C7A C6A H6A 120.1 . . ?
C5A C6A H6A 120.1 . . ?
C6A C7A C8A 120.9(4) . . ?
C6A C7A H7A 119.5 . . ?
C8A C7A H7A 119.5 . . ?
C9A C8A C3A 118.5(3) . . ?
C9A C8A C7A 123.3(4) . . ?
C3A C8A C7A 118.2(4) . . ?
C10A C9A C8A 120.9(2) . . ?
C10A C9A H9A 119.5 . . ?
C8A C9A H9A 119.5 . . ?
C9A C10A C1A 121.6(2) . . ?
C9A C10A H10A 119.2 . . ?
C1A C10A H10A 119.2 . . ?
C2B C1B C10B 121.2(7) . . ?
C2B C1B C11 119.4(5) . . ?
C10B C1B C11 119.4(6) . . ?
C1B C2B C3B 119.8(9) . . ?
C1B C2B H2B 120.1 . . ?
C3B C2B H2B 120.1 . . ?
C8B C3B C4B 120.8(9) . . ?
C8B C3B C2B 118.8(11) . . ?
C4B C3B C2B 120.4(13) . . ?
C5B C4B C3B 120.1(9) . . ?
C5B C4B H4B 120.0 . . ?
C3B C4B H4B 120.0 . . ?
C6B C5B C4B 121.0(13) . . ?
C6B C5B H5B 119.5 . . ?
C4B C5B H5B 119.5 . . ?
C5B C6B C7B 121.4(18) . . ?
C5B C6B H6B 119.3 . . ?
C7B C6B H6B 119.3 . . ?
C6B C7B C8B 119.5(12) . . ?
C6B C7B H7B 120.2 . . ?
C8B C7B H7B 120.2 . . ?
C9B C8B C3B 119.3(8) . . ?
C9B C8B C7B 124.4(8) . . ?
C3B C8B C7B 116.4(9) . . ?
C10B C9B C8B 121.9(6) . . ?
C10B C9B H9B 119.1 . . ?
C8B C9B H9B 119.1 . . ?
C9B C10B C1B 119.0(6) . . ?
C9B C10B H10B 120.5 . . ?
C1B C10B H10B 120.5 . . ?
C27 C28A C29A 116.2(7) . . ?
C27 C28A C31A 121.2(6) . . ?
C29A C28A C31A 122.6(7) . . ?
C28A C29A C30A 121.4(7) . . ?
C28A C29A H29A 119.3 . . ?
C30A C29A H29A 119.3 . . ?
C25 C30A C29A 121.9(6) . . ?
C25 C30A H30A 119.0 . . ?
C29A C30A H30A 119.0 . . ?
C32A C31A C40A 120.6(4) . . ?
C32A C31A C28A 118.0(4) . . ?
C40A C31A C28A 121.4(4) . . ?
C31A C32A C33A 121.1(3) . . ?
C31A C32A H32 119.4 . . ?
C33A C32A H32 119.4 . . ?
C34A C33A C32A 120.2(3) . . ?
C34A C33A H33 119.9 . . ?
C32A C33A H33 119.9 . . ?
C33A C34A C35A 120.5(3) . . ?
C33A C34A H34 119.8 . . ?
C35A C34A H34 119.8 . . ?
C34A C35A C36A 121.7(3) . . ?
C34A C35A C40A 119.5(2) . . ?
C36A C35A C40A 118.8(2) . . ?
C37A C36A C35A 121.9(3) . . ?
C37A C36A H36 119.1 . . ?
C35A C36A H36 119.1 . . ?
C36A C37A C38A 119.6(3) . . ?
C36A C37A H37A 120.2 . . ?
C38A C37A H37A 120.2 . . ?
C39A C38A C37A 120.6(3) . . ?
C39A C38A H38 119.7 . . ?
C37A C38A H38 119.7 . . ?
C38A C39A C40A 120.8(2) . . ?
C38A C39A H39 119.6 . . ?
C40A C39A H39 119.6 . . ?
C39A C40A C35A 118.4(2) . . ?
C39A C40A C31A 123.6(3) . . ?
C35A C40A C31A 118.0(3) . . ?
C29B C28B C27 119.7(7) . . ?
C29B C28B C31B 119.8(7) . . ?
C27 C28B C31B 120.3(6) . . ?
C30B C29B C28B 120.3(6) . . ?
C30B C29B H29B 119.8 . . ?
C28B C29B H29B 119.8 . . ?
C29B C30B C25 120.0(6) . . ?
C29B C30B H30B 120.0 . . ?
C25 C30B H30B 120.0 . . ?
C32B C31B C40B 118.3(4) . . ?
C32B C31B C28B 118.6(4) . . ?
C40B C31B C28B 123.1(4) . . ?
C31B C32B C33B 122.1(3) . . ?
C31B C32B H32B 119.0 . . ?
C33B C32B H32B 119.0 . . ?
C34B C33B C32B 119.6(3) . . ?
C34B C33B H33B 120.2 . . ?
C32B C33B H33B 120.2 . . ?
C33B C34B C35B 121.2(3) . . ?
C33B C34B H34B 119.4 . . ?
C35B C34B H34B 119.4 . . ?
C34B C35B C36B 121.4(3) . . ?
C34B C35B C40B 119.6(3) . . ?
C36B C35B C40B 118.9(3) . . ?
C37B C36B C35B 121.6(3) . . ?
C37B C36B H36B 119.2 . . ?
C35B C36B H36B 119.2 . . ?
C36B C37B C38B 119.8(3) . . ?
C36B C37B H37B 120.1 . . ?
C38B C37B H37B 120.1 . . ?
C39B C38B C37B 120.9(3) . . ?
C39B C38B H38B 119.5 . . ?
C37B C38B H38B 119.5 . . ?
C38B C39B C40B 120.9(2) . . ?
C38B C39B H39B 119.5 . . ?
C40B C39B H39B 119.5 . . ?
C39B C40B C35B 117.8(2) . . ?
C39B C40B C31B 123.0(3) . . ?
C35B C40B C31B 119.2(3) . . ?
C51 O50 H50 109.5 . . ?
C52 C51 O50 113.4(10) . . ?
C52 C51 H51A 108.9 . . ?
O50 C51 H51A 108.9 . . ?
C52 C51 H51B 108.9 . . ?
O50 C51 H51B 108.9 . . ?
H51A C51 H51B 107.7 . . ?
C51 C52 H52A 109.5 . . ?
C51 C52 H52B 109.5 . . ?
H52A C52 H52B 109.5 . . ?
C51 C52 H52C 109.5 . . ?
H52A C52 H52C 109.5 . . ?
H52B C52 H52C 109.5 . . ?

loop_
_geom_bond_atom_site_label_1
_geom_bond_atom_site_label_2
_geom_bond_distance
_geom_bond_site_symmetry_2
_geom_bond_publ_flag
C11 C12 1.4051(17) . ?
C11 C24 1.4081(16) . ?
C11 C1A 1.484(3) . ?
C11 C1B 1.573(9) . ?
C12 C13 1.4332(16) . ?
C12 C17 1.4363(17) . ?
C13 C14 1.3591(18) . ?
C13 H13 0.9500 . ?
C14 C15 1.4165(19) . ?
C14 H14 0.9500 . ?
C15 C16 1.3592(18) . ?
C15 H15 0.9500 . ?
C16 C17 1.4290(17) . ?
C16 H16 0.9500 . ?
C17 C18 1.4068(16) . ?
C18 C19 1.4011(16) . ?
C18 C25 1.4989(16) . ?
C19 C20 1.4338(16) . ?
C19 C24 1.4392(16) . ?
C20 C21 1.3579(17) . ?
C20 H20 0.9500 . ?
C21 C22 1.4175(18) . ?
C21 H21 0.9500 . ?
C22 C23 1.3612(17) . ?
C22 H22 0.9500 . ?
C23 C24 1.4301(17) . ?
C23 H23 0.9500 . ?
C25 C30A 1.336(10) . ?
C25 C26 1.3889(17) . ?
C25 C30B 1.452(9) . ?
C26 C27 1.3881(18) . ?
C26 H26 0.9500 . ?
C27 C28A 1.287(10) . ?
C27 C28B 1.499(9) . ?
C27 H27A 0.9500 . ?
C27 H27B 0.9500 . ?
C1A C2A 1.374(3) . ?
C1A C10A 1.417(3) . ?
C2A C3A 1.420(4) . ?
C2A H2A 0.9500 . ?
C3A C8A 1.417(7) . ?
C3A C4A 1.419(3) . ?
C4A C5A 1.359(4) . ?
C4A H4A 0.9500 . ?
C5A C6A 1.389(8) . ?
C5A H5A 0.9500 . ?
C6A C7A 1.383(8) . ?
C6A H6A 0.9500 . ?
C7A C8A 1.425(4) . ?
C7A H7A 0.9500 . ?
C8A C9A 1.406(6) . ?
C9A C10A 1.366(3) . ?
C9A H9A 0.9500 . ?
C10A H10A 0.9500 . ?
C1B C2B 1.334(10) . ?
C1B C10B 1.433(8) . ?
C2B C3B 1.429(12) . ?
C2B H2B 0.9500 . ?
C3B C8B 1.42(2) . ?
C3B C4B 1.427(12) . ?
C4B C5B 1.356(11) . ?
C4B H4B 0.9500 . ?
C5B C6B 1.34(2) . ?
C5B H5B 0.9500 . ?
C6B C7B 1.41(2) . ?
C6B H6B 0.9500 . ?
C7B C8B 1.443(11) . ?
C7B H7B 0.9500 . ?
C8B C9B 1.378(11) . ?
C9B C10B 1.351(8) . ?
C9B H9B 0.9500 . ?
C10B H10B 0.9500 . ?
C28A C29A 1.380(10) . ?
C28A C31A 1.496(11) . ?
C29A C30A 1.391(10) . ?
C29A H29A 0.9500 . ?
C30A H30A 0.9500 . ?
C31A C32A 1.353(5) . ?
C31A C40A 1.425(5) . ?
C32A C33A 1.407(4) . ?
C32A H32 0.9500 . ?
C33A C34A 1.361(5) . ?
C33A H33 0.9500 . ?
C34A C35A 1.412(4) . ?
C34A H34 0.9500 . ?
C35A C36A 1.416(3) . ?
C35A C40A 1.425(3) . ?
C36A C37A 1.355(5) . ?
C36A H36 0.9500 . ?
C37A C38A 1.416(5) . ?
C37A H37A 0.9500 . ?
C38A C39A 1.370(3) . ?
C38A H38 0.9500 . ?
C39A C40A 1.422(3) . ?
C39A H39 0.9500 . ?
C28B C29B 1.391(10) . ?
C28B C31B 1.500(11) . ?
C29B C30B 1.387(10) . ?
C29B H29B 0.9500 . ?
C30B H30B 0.9500 . ?
C31B C32B 1.386(4) . ?
C31B C40B 1.440(5) . ?
C32B C33B 1.425(5) . ?
C32B H32B 0.9500 . ?
C33B C34B 1.362(5) . ?
C33B H33B 0.9500 . ?
C34B C35B 1.408(5) . ?
C34B H34B 0.9500 . ?
C35B C36B 1.414(4) . ?
C35B C40B 1.436(3) . ?
C36B C37B 1.359(4) . ?
C36B H36B 0.9500 . ?
C37B C38B 1.403(4) . ?
C37B H37B 0.9500 . ?
C38B C39B 1.373(4) . ?
C38B H38B 0.9500 . ?
C39B C40B 1.418(4) . ?
C39B H39B 0.9500 . ?
O50 C51 1.461(13) . ?
O50 H50 0.8400 . ?
C51 C52 1.459(15) . ?
C51 H51A 0.9900 . ?
C51 H51B 0.9900 . ?
C52 H52A 0.9800 . ?
C52 H52B 0.9800 . ?
C52 H52C 0.9800 . ?

loop_
_geom_torsion_atom_site_label_1
_geom_torsion_atom_site_label_2
_geom_torsion_atom_site_label_3
_geom_torsion_atom_site_label_4
_geom_torsion
_geom_torsion_site_symmetry_1
_geom_torsion_site_symmetry_2
_geom_torsion_site_symmetry_3
_geom_torsion_site_symmetry_4
_geom_torsion_publ_flag
C24 C11 C12 C13 178.60(11) . . . . ?
C1A C11 C12 C13 4.9(2) . . . . ?
C1B C11 C12 C13 -15.7(4) . . . . ?
C24 C11 C12 C17 -1.08(17) . . . . ?
C1A C11 C12 C17 -174.83(16) . . . . ?
C1B C11 C12 C17 164.7(3) . . . . ?
C11 C12 C13 C14 -179.26(12) . . . . ?
C17 C12 C13 C14 0.43(18) . . . . ?
C12 C13 C14 C15 -0.57(19) . . . . ?
C13 C14 C15 C16 -0.2(2) . . . . ?
C14 C15 C16 C17 1.0(2) . . . . ?
C15 C16 C17 C18 178.69(12) . . . . ?
C15 C16 C17 C12 -1.14(19) . . . . ?
C11 C12 C17 C18 0.25(17) . . . . ?
C13 C12 C17 C18 -179.44(11) . . . . ?
C11 C12 C17 C16 -179.91(11) . . . . ?
C13 C12 C17 C16 0.40(17) . . . . ?
C16 C17 C18 C19 -178.65(11) . . . . ?
C12 C17 C18 C19 1.19(17) . . . . ?
C16 C17 C18 C25 1.81(17) . . . . ?
C12 C17 C18 C25 -178.35(11) . . . . ?
C17 C18 C19 C20 177.63(11) . . . . ?
C25 C18 C19 C20 -2.84(17) . . . . ?
C17 C18 C19 C24 -1.78(17) . . . . ?
C25 C18 C19 C24 177.75(10) . . . . ?
C18 C19 C20 C21 -179.59(11) . . . . ?
C24 C19 C20 C21 -0.17(17) . . . . ?
C19 C20 C21 C22 -0.70(18) . . . . ?
C20 C21 C22 C23 0.64(19) . . . . ?
C21 C22 C23 C24 0.31(19) . . . . ?
C12 C11 C24 C23 -179.04(11) . . . . ?
C1A C11 C24 C23 -5.3(2) . . . . ?
C1B C11 C24 C23 16.1(4) . . . . ?
C12 C11 C24 C19 0.49(17) . . . . ?
C1A C11 C24 C19 174.27(16) . . . . ?
C1B C11 C24 C19 -164.4(3) . . . . ?
C22 C23 C24 C11 178.39(12) . . . . ?
C22 C23 C24 C19 -1.15(17) . . . . ?
C18 C19 C24 C11 0.94(17) . . . . ?
C20 C19 C24 C11 -178.49(10) . . . . ?
C18 C19 C24 C23 -179.50(11) . . . . ?
C20 C19 C24 C23 1.06(16) . . . . ?
C19 C18 C25 C30A -102.6(3) . . . . ?
C17 C18 C25 C30A 77.0(3) . . . . ?
C19 C18 C25 C26 91.62(15) . . . . ?
C17 C18 C25 C26 -88.85(15) . . . . ?
C19 C18 C25 C30B -83.2(3) . . . . ?
C17 C18 C25 C30B 96.4(3) . . . . ?
C30A C25 C26 C27 8.1(3) . . . . ?
C30B C25 C26 C27 -10.5(3) . . . . ?
C18 C25 C26 C27 174.77(12) . . . . ?
C25 C26 C27 C28A -9.5(4) . . . . ?
C25 C26 C27 C28B 6.8(4) . . . . ?
C12 C11 C1A C2A -87.2(3) . . . . ?
C24 C11 C1A C2A 99.0(3) . . . . ?
C12 C11 C1A C10A 90.5(3) . . . . ?
C24 C11 C1A C10A -83.3(3) . . . . ?
C10A C1A C2A C3A 0.9(4) . . . . ?
C11 C1A C2A C3A 178.7(2) . . . . ?
C1A C2A C3A C8A -0.6(4) . . . . ?
C1A C2A C3A C4A 178.4(3) . . . . ?
C8A C3A C4A C5A 1.6(5) . . . . ?
C2A C3A C4A C5A -177.4(3) . . . . ?
C3A C4A C5A C6A -3.0(6) . . . . ?
C4A C5A C6A C7A 3.0(9) . . . . ?
C5A C6A C7A C8A -1.5(9) . . . . ?
C4A C3A C8A C9A -178.8(3) . . . . ?
C2A C3A C8A C9A 0.2(6) . . . . ?
C4A C3A C8A C7A -0.3(6) . . . . ?
C2A C3A C8A C7A 178.8(3) . . . . ?
C6A C7A C8A C9A 178.7(5) . . . . ?
C6A C7A C8A C3A 0.2(7) . . . . ?
C3A C8A C9A C10A -0.2(5) . . . . ?
C7A C8A C9A C10A -178.7(3) . . . . ?
C8A C9A C10A C1A 0.6(4) . . . . ?
C2A C1A C10A C9A -0.9(4) . . . . ?
C11 C1A C10A C9A -178.7(2) . . . . ?
C12 C11 C1B C2B 105.1(7) . . . . ?
C24 C11 C1B C2B -89.5(8) . . . . ?
C12 C11 C1B C10B -74.6(8) . . . . ?
C24 C11 C1B C10B 90.8(7) . . . . ?
C10B C1B C2B C3B 0.3(13) . . . . ?
C11 C1B C2B C3B -179.4(8) . . . . ?
C1B C2B C3B C8B -0.2(15) . . . . ?
C1B C2B C3B C4B -179.6(9) . . . . ?
C8B C3B C4B C5B 0.1(16) . . . . ?
C2B C3B C4B C5B 179.4(9) . . . . ?
C3B C4B C5B C6B -5.8(19) . . . . ?
C4B C5B C6B C7B 11(3) . . . . ?
C5B C6B C7B C8B -11(3) . . . . ?
C4B C3B C8B C9B -179.4(9) . . . . ?
C2B C3B C8B C9B 1.3(16) . . . . ?
C4B C3B C8B C7B 0.3(16) . . . . ?
C2B C3B C8B C7B -179.0(9) . . . . ?
C6B C7B C8B C9B -175.6(15) . . . . ?
C6B C7B C8B C3B 4.7(18) . . . . ?
C3B C8B C9B C10B -2.5(13) . . . . ?
C7B C8B C9B C10B 177.9(7) . . . . ?
C8B C9B C10B C1B 2.5(10) . . . . ?
C2B C1B C10B C9B -1.3(12) . . . . ?
C11 C1B C10B C9B 178.3(6) . . . . ?
C26 C27 C28A C29A 7.2(6) . . . . ?
C26 C27 C28A C31A -173.4(3) . . . . ?
C27 C28A C29A C30A -4.5(7) . . . . ?
C31A C28A C29A C30A 176.2(4) . . . . ?
C26 C25 C30A C29A -5.6(5) . . . . ?
C18 C25 C30A C29A -172.3(3) . . . . ?
C28A C29A C30A C25 4.0(7) . . . . ?
C27 C28A C31A C32A 113.0(6) . . . . ?
C29A C28A C31A C32A -67.7(6) . . . . ?
C27 C28A C31A C40A -67.4(5) . . . . ?
C29A C28A C31A C40A 111.9(6) . . . . ?
C40A C31A C32A C33A 1.2(5) . . . . ?
C28A C31A C32A C33A -179.1(4) . . . . ?
C31A C32A C33A C34A -2.4(5) . . . . ?
C32A C33A C34A C35A 1.3(5) . . . . ?
C33A C34A C35A C36A -178.2(3) . . . . ?
C33A C34A C35A C40A 0.9(5) . . . . ?
C34A C35A C36A C37A 179.5(3) . . . . ?
C40A C35A C36A C37A 0.3(4) . . . . ?
C35A C36A C37A C38A 0.4(5) . . . . ?
C36A C37A C38A C39A -0.6(5) . . . . ?
C37A C38A C39A C40A 0.1(4) . . . . ?
C38A C39A C40A C35A 0.6(3) . . . . ?
C38A C39A C40A C31A -177.2(3) . . . . ?
C34A C35A C40A C39A -180.0(3) . . . . ?
C36A C35A C40A C39A -0.8(3) . . . . ?
C34A C35A C40A C31A -2.0(4) . . . . ?
C36A C35A C40A C31A 177.1(3) . . . . ?
C32A C31A C40A C39A 178.8(3) . . . . ?
C28A C31A C40A C39A -0.8(6) . . . . ?
C32A C31A C40A C35A 1.0(5) . . . . ?
C28A C31A C40A C35A -178.7(4) . . . . ?
C26 C27 C28B C29B -1.6(7) . . . . ?
C26 C27 C28B C31B -175.5(4) . . . . ?
C27 C28B C29B C30B 0.3(8) . . . . ?
C31B C28B C29B C30B 174.3(5) . . . . ?
C28B C29B C30B C25 -3.9(8) . . . . ?
C26 C25 C30B C29B 9.1(6) . . . . ?
C18 C25 C30B C29B -176.0(4) . . . . ?
C29B C28B C31B C32B -124.9(5) . . . . ?
C27 C28B C31B C32B 49.0(8) . . . . ?
C29B C28B C31B C40B 54.6(8) . . . . ?
C27 C28B C31B C40B -131.4(4) . . . . ?
C40B C31B C32B C33B 0.1(6) . . . . ?
C28B C31B C32B C33B 179.7(5) . . . . ?
C31B C32B C33B C34B -1.2(6) . . . . ?
C32B C33B C34B C35B 0.6(6) . . . . ?
C33B C34B C35B C36B -179.6(3) . . . . ?
C33B C34B C35B C40B 1.0(5) . . . . ?
C34B C35B C36B C37B -178.1(3) . . . . ?
C40B C35B C36B C37B 1.3(4) . . . . ?
C35B C36B C37B C38B 0.8(4) . . . . ?
C36B C37B C38B C39B -1.6(4) . . . . ?
C37B C38B C39B C40B 0.2(4) . . . . ?
C38B C39B C40B C35B 1.9(4) . . . . ?
C38B C39B C40B C31B -179.3(3) . . . . ?
C34B C35B C40B C39B 176.8(3) . . . . ?
C36B C35B C40B C39B -2.6(3) . . . . ?
C34B C35B C40B C31B -2.1(4) . . . . ?
C36B C35B C40B C31B 178.6(3) . . . . ?
C32B C31B C40B C39B -177.3(3) . . . . ?
C28B C31B C40B C39B 3.2(7) . . . . ?
C32B C31B C40B C35B 1.5(5) . . . . ?
C28B C31B C40B C35B -178.0(5) . . . . ?
